data_7718179
loop_
_publ_author_name
'Saini, Rahul'
'Kukreti, Prashant'
'Chauhan, Rahul'
'Panwar, Abhishek'
'Ghosh, Kaushik'

_publ_section_title
;
 A well-defined phosphine-free metal-ligand cooperative route for
 <i>N</i>-alkylation of aromatic amines <i>via</i> activation of renewable
 alcohols catalyzed by NNN pincer cobalt(II) complexes.
;
_journal_issue 14
_journal_name_full 'Dalton transactions (Cambridge, England : 2003)'
_journal_page_first 5838
_journal_page_last 5848
_journal_paper_doi 10.1039/d4dt03095h
_journal_volume 54
_journal_year 2025
_chemical_formula_moiety '(C18 H16 Cl2 Co N4)'
_chemical_formula_sum 'C18 H16 Cl2 Co N4'
_chemical_formula_weight 418.18
_space_group_crystal_system orthorhombic
_space_group_IT_number 29
_space_group_name_Hall 'P 2c -2ac'
_space_group_name_H-M_alt 'P c a 21'
_atom_sites_solution_hydrogens geom
_atom_sites_solution_primary iterative
_audit_creation_date 2020-11-10
_audit_creation_method
;
Olex2 1.2
(compiled 2018.05.29 svn.r3508 for OlexSys, GUI svn.r5506)
;
_audit_update_record
;
2024-09-30 deposited with the CCDC.	2025-02-25 downloaded from the CCDC.
;
_cell_angle_alpha 90
_cell_angle_beta 90
_cell_angle_gamma 90
_cell_formula_units_Z 4
_cell_length_a 12.866(4)
_cell_length_b 8.914(2)
_cell_length_c 15.975(4)
_cell_measurement_reflns_used 111
_cell_measurement_temperature 293(2)
_cell_measurement_theta_max 28.136
_cell_measurement_theta_min 1.14
_cell_volume 1832.1(8)
_computing_cell_refinement 'Bruker Kappa Apex'
_computing_data_collection 'Bruker Kappa Apex'
_computing_data_reduction 'Bruker SAINT'
_computing_molecular_graphics 'Olex2 (Dolomanov et al., 2009)'
_computing_publication_material 'Olex2 (Dolomanov et al., 2009)'
_computing_structure_refinement 'ShelXL (Sheldrick, 2015)'
_computing_structure_solution 'olex2.solve 1.3 (Bourhis et al., 2015)'
_diffrn_ambient_temperature 293(2)
_diffrn_measured_fraction_theta_full 0.994
_diffrn_measured_fraction_theta_max 0.987
_diffrn_measurement_device_type 'Bruker Kappa Apex'
_diffrn_measurement_method 'phi omega scans'
_diffrn_radiation_type MoK\a
_diffrn_radiation_wavelength 0.71073
_diffrn_reflns_av_R_equivalents 0.0418
_diffrn_reflns_av_unetI/netI 0.0502
_diffrn_reflns_Laue_measured_fraction_full 0.994
_diffrn_reflns_Laue_measured_fraction_max 0.987
_diffrn_reflns_limit_h_max 17
_diffrn_reflns_limit_h_min -15
_diffrn_reflns_limit_k_max 11
_diffrn_reflns_limit_k_min -11
_diffrn_reflns_limit_l_max 21
_diffrn_reflns_limit_l_min -20
_diffrn_reflns_number 22037
_diffrn_reflns_point_group_measured_fraction_full 0.951
_diffrn_reflns_point_group_measured_fraction_max 0.913
_diffrn_reflns_theta_full 25.242
_diffrn_reflns_theta_max 28.136
_diffrn_reflns_theta_min 2.285
_exptl_absorpt_correction_type multi-scan
_exptl_absorpt_process_details '(SADABS; Bruker, 2000)'
_exptl_crystal_colour green
_exptl_crystal_density_diffrn 1.516
_exptl_crystal_density_method 'not measured'
_exptl_crystal_description flat
_exptl_crystal_F_000 852.0
_exptl_crystal_size_max 0.31
_exptl_crystal_size_mid 0.25
_exptl_crystal_size_min 0.2
_exptl_transmission_factor_max 0
_exptl_transmission_factor_min 0
_refine_diff_density_max 0.859
_refine_diff_density_min -0.575
_refine_diff_density_rms 0.206
_refine_ls_abs_structure_details
;
 Flack x determined using 1167 quotients [(I+)-(I-)]/[(I+)+(I-)]
 (Parsons, Flack and Wagner, Acta Cryst. B69 (2013) 249-259).
;
_refine_ls_abs_structure_Flack 0.020(8)
_refine_ls_extinction_method 'SHELXL-2017/1 (Sheldrick 2017)'
_refine_ls_goodness_of_fit_ref 1.053
_refine_ls_hydrogen_treatment constr
_refine_ls_matrix_type full
_refine_ls_number_parameters 226
_refine_ls_number_reflns 4089
_refine_ls_number_restraints 1
_refine_ls_restrained_S_all 1.052
_refine_ls_R_factor_all 0.0654
_refine_ls_R_factor_gt 0.0418
_refine_ls_shift/su_max 0.001
_refine_ls_shift/su_mean 0.000
_refine_ls_structure_factor_coef Fsqd
_refine_ls_weighting_details 'w=1/[\s^2^(Fo^2^)+(0.0715P)^2^] where P=(Fo^2^+2Fc^2^)/3'
_refine_ls_weighting_scheme calc
_refine_ls_wR_factor_gt 0.1021
_refine_ls_wR_factor_ref 0.1180
_reflns_Friedel_coverage 0.785
_reflns_Friedel_fraction_full 0.905
_reflns_Friedel_fraction_max 0.834
_reflns_number_gt 3097
_reflns_number_total 4476
_reflns_threshold_expression 'I > 2\s(I)'
_cod_data_source_file d4dt03095h2.cif
_cod_data_source_block shelx
_cod_depositor_comments 'Adding full bibliography for 7718179--7718180.cif.'
_cod_original_formula_sum '(C18 H16 Cl2 Co N4)'
_cod_database_code 7718179
_shelx_shelxl_version_number 2017/1
_shelx_space_group_comment
;
The symmetry employed for this shelxl refinement is uniquely defined
by the following loop, which should always be used as a source of
symmetry information in preference to the above space-group names.
They are only intended as comments.
;
_shelx_estimated_absorpt_t_min 0.697
_olex2_refinement_description
;
1. Fixed Uiso
 At 1.2 times of:
  All C(H) groups, All C(H,H) groups
2.a Secondary CH2 refined with riding coordinates:
 C18(H18A,H18B)
2.b Aromatic/amide H refined with riding coordinates:
 C3(H3), C16(H16), C5(H5), C8(H8), C4(H4), C17(H17), C2(H2), C12(H12),
 C15(H15), C9(H9), C6(H6), C7(H7), C14(H14), C13(H13)
;
_olex2_submission_special_instructions 'No special instructions were received'

loop_
_space_group_symop_operation_xyz
'x, y, z'
'-x, -y, z+1/2'
'-x+1/2, y, z+1/2'
'x+1/2, -y, z'

loop_
_atom_site_label
_atom_site_type_symbol
_atom_site_fract_x
_atom_site_fract_y
_atom_site_fract_z
_atom_site_U_iso_or_equiv
_atom_site_adp_type
_atom_site_occupancy
_atom_site_site_symmetry_order
_atom_site_calc_flag
_atom_site_refinement_flags_posn
_atom_site_refinement_flags_adp
_atom_site_refinement_flags_occupancy
_atom_site_disorder_assembly
_atom_site_disorder_group
Co01 Co 0.77418(5) 0.21054(8) 0.18588(5) 0.0282(2) Uani 1 1 d . . . . .
Cl2 Cl 0.89205(13) 0.28441(17) 0.08318(9) 0.0423(4) Uani 1 1 d . . . . .
Cl1 Cl 0.62454(11) 0.34254(18) 0.15462(9) 0.0391(4) Uani 1 1 d . . . . .
N3 N 0.7713(3) -0.0178(5) 0.1535(3) 0.0276(10) Uani 1 1 d . . . . .
C11 C 0.5237(4) 0.0393(7) 0.3484(3) 0.0345(13) Uani 1 1 d . . . . .
C18 C 0.5974(4) -0.0370(7) 0.2114(3) 0.0352(13) Uani 1 1 d . . . . .
H18A H 0.576319 0.045927 0.175921 0.042 Uiso 1 1 calc R . . . .
H18B H 0.540918 -0.108971 0.212654 0.042 Uiso 1 1 calc R . . . .
N4 N 0.8461(4) 0.3199(6) 0.2872(3) 0.0325(11) Uani 1 1 d . . . . .
N2 N 0.6161(3) 0.0193(5) 0.2969(3) 0.0332(11) Uani 1 1 d . . . . .
C3 C 0.7822(5) -0.3253(9) 0.1235(5) 0.0498(18) Uani 1 1 d . . . . .
H3 H 0.785289 -0.428035 0.113584 0.060 Uiso 1 1 calc R . . . .
C16 C 0.4499(5) 0.1459(8) 0.3264(4) 0.0457(16) Uani 1 1 d . . . . .
H16 H 0.459870 0.206241 0.279590 0.055 Uiso 1 1 calc R . . . .
C10 C 0.7962(5) 0.3099(6) 0.3617(4) 0.0333(13) Uani 1 1 d . . . . .
N1 N 0.6902(4) 0.1301(5) 0.2982(3) 0.0293(10) Uani 1 1 d . . . . .
C5 C 0.8547(4) -0.0820(7) 0.1164(4) 0.0359(13) Uani 1 1 d . . . . .
H5 H 0.909158 -0.020337 0.099698 0.043 Uiso 1 1 calc R . . . .
C8 C 0.9213(6) 0.4669(8) 0.4266(4) 0.0535(19) Uani 1 1 d . . . . .
H8 H 0.947448 0.515965 0.473451 0.064 Uiso 1 1 calc R . . . .
C4 C 0.8631(5) -0.2342(7) 0.1022(4) 0.0410(15) Uani 1 1 d . . . . .
H4 H 0.923011 -0.273983 0.078449 0.049 Uiso 1 1 calc R . . . .
C17 C 0.7078(5) 0.2068(7) 0.3647(4) 0.0341(13) Uani 1 1 d . . . . .
H17 H 0.666563 0.197360 0.412173 0.041 Uiso 1 1 calc R . . . .
C2 C 0.6955(6) -0.2615(8) 0.1601(5) 0.0477(16) Uani 1 1 d . . . . .
H2 H 0.639670 -0.322024 0.175056 0.057 Uiso 1 1 calc R . . . .
C12 C 0.5094(6) -0.0513(8) 0.4176(4) 0.0461(16) Uani 1 1 d . . . . .
H12 H 0.559066 -0.123153 0.431158 0.055 Uiso 1 1 calc R . . . .
C15 C 0.3609(6) 0.1617(9) 0.3751(5) 0.057(2) Uani 1 1 d . . . . .
H15 H 0.310419 0.232003 0.361099 0.069 Uiso 1 1 calc R . . . .
C9 C 0.8312(6) 0.3857(8) 0.4323(4) 0.0469(18) Uani 1 1 d . . . . .
H9 H 0.794219 0.381478 0.482306 0.056 Uiso 1 1 calc R . . . .
C1 C 0.6908(4) -0.1095(7) 0.1746(3) 0.0328(13) Uani 1 1 d . . . . .
C6 C 0.9324(5) 0.4014(7) 0.2828(4) 0.0409(15) Uani 1 1 d . . . . .
H6 H 0.966800 0.408791 0.231812 0.049 Uiso 1 1 calc R . . . .
C7 C 0.9729(5) 0.4757(8) 0.3517(5) 0.0495(18) Uani 1 1 d . . . . .
H7 H 1.034103 0.530688 0.347112 0.059 Uiso 1 1 calc R . . . .
C14 C 0.3488(6) 0.0711(10) 0.4448(5) 0.061(2) Uani 1 1 d . . . . .
H14 H 0.289948 0.082175 0.477967 0.074 Uiso 1 1 calc R . . . .
C13 C 0.4223(6) -0.0357(10) 0.4663(4) 0.058(2) Uani 1 1 d . . . . .
H13 H 0.412700 -0.096062 0.513204 0.070 Uiso 1 1 calc R . . . .

loop_
_atom_site_aniso_label
_atom_site_aniso_U_11
_atom_site_aniso_U_22
_atom_site_aniso_U_33
_atom_site_aniso_U_23
_atom_site_aniso_U_13
_atom_site_aniso_U_12
Co01 0.0308(4) 0.0319(4) 0.0221(3) -0.0001(3) 0.0008(3) -0.0015(3)
Cl2 0.0445(9) 0.0493(9) 0.0332(8) 0.0013(6) 0.0098(6) -0.0038(7)
Cl1 0.0364(8) 0.0422(8) 0.0386(8) 0.0067(6) -0.0007(6) 0.0023(7)
N3 0.028(2) 0.028(2) 0.027(2) 0.0001(19) -0.0015(18) 0.0009(19)
C11 0.035(3) 0.041(4) 0.027(3) -0.006(2) 0.004(2) -0.009(3)
C18 0.031(3) 0.046(4) 0.029(3) -0.008(2) 0.002(2) -0.011(3)
N4 0.036(3) 0.033(3) 0.028(3) -0.0021(19) 0.000(2) -0.004(2)
N2 0.033(3) 0.041(3) 0.026(2) -0.0032(19) 0.0038(19) -0.009(2)
C3 0.059(5) 0.036(4) 0.055(5) -0.008(3) 0.005(3) 0.007(3)
C16 0.048(4) 0.051(4) 0.039(4) -0.001(3) 0.008(3) 0.000(3)
C10 0.044(3) 0.031(3) 0.025(3) -0.001(2) -0.003(2) -0.002(3)
N1 0.034(3) 0.031(3) 0.023(2) 0.0007(18) -0.0024(19) -0.002(2)
C5 0.028(3) 0.047(4) 0.033(3) -0.002(3) 0.000(2) 0.000(3)
C8 0.067(5) 0.052(5) 0.042(4) -0.011(3) -0.013(3) -0.015(4)
C4 0.037(3) 0.043(4) 0.043(4) -0.005(3) -0.001(3) 0.005(3)
C17 0.039(3) 0.041(4) 0.022(3) -0.001(2) 0.002(2) -0.002(3)
C2 0.048(4) 0.041(4) 0.054(5) -0.002(3) 0.008(3) -0.007(3)
C12 0.053(4) 0.054(4) 0.032(4) 0.004(3) -0.001(3) -0.008(3)
C15 0.047(4) 0.061(5) 0.063(5) -0.017(4) 0.001(4) 0.005(4)
C9 0.063(5) 0.051(4) 0.026(3) -0.004(3) -0.004(3) -0.011(4)
C1 0.032(3) 0.038(3) 0.028(3) -0.002(2) -0.002(2) -0.003(2)
C6 0.034(3) 0.049(4) 0.040(3) -0.004(3) -0.001(3) -0.003(3)
C7 0.046(4) 0.042(4) 0.060(5) -0.005(3) -0.007(3) -0.018(3)
C14 0.047(5) 0.092(6) 0.044(5) -0.020(4) 0.017(3) -0.024(4)
C13 0.057(5) 0.088(6) 0.030(4) -0.002(3) 0.011(3) -0.029(4)

loop_
_atom_type_symbol
_atom_type_description
_atom_type_scat_dispersion_real
_atom_type_scat_dispersion_imag
_atom_type_scat_source
C C 0.0033 0.0016 'International Tables Vol C Tables 4.2.6.8 and 6.1.1.4'
H H 0.0000 0.0000 'International Tables Vol C Tables 4.2.6.8 and 6.1.1.4'
N N 0.0061 0.0033 'International Tables Vol C Tables 4.2.6.8 and 6.1.1.4'
O O 0.0106 0.0060 'International Tables Vol C Tables 4.2.6.8 and 6.1.1.4'
Cl Cl 0.1484 0.1585 'International Tables Vol C Tables 4.2.6.8 and 6.1.1.4'
Co Co 0.3494 0.9721 'International Tables Vol C Tables 4.2.6.8 and 6.1.1.4'

loop_
_geom_angle_atom_site_label_1
_geom_angle_atom_site_label_2
_geom_angle_atom_site_label_3
_geom_angle
_geom_angle_site_symmetry_1
_geom_angle_site_symmetry_3
_geom_angle_publ_flag
Cl1 Co01 Cl2 104.26(6) . . ?
N3 Co01 Cl2 96.42(13) . . ?
N3 Co01 Cl1 115.19(12) . . ?
N3 Co01 N4 130.25(18) . . ?
N3 Co01 N1 82.95(17) . . ?
N4 Co01 Cl2 97.15(14) . . ?
N4 Co01 Cl1 107.27(15) . . ?
N4 Co01 N1 75.00(18) . . ?
N1 Co01 Cl2 168.58(13) . . ?
N1 Co01 Cl1 86.19(13) . . ?
C5 N3 Co01 120.3(4) . . ?
C5 N3 C1 117.3(5) . . ?
C1 N3 Co01 122.2(4) . . ?
C16 C11 N2 120.0(5) . . ?
C12 C11 N2 119.2(6) . . ?
C12 C11 C16 120.8(6) . . ?
N2 C18 C1 112.5(5) . . ?
C10 N4 Co01 115.9(4) . . ?
C6 N4 Co01 125.5(4) . . ?
C6 N4 C10 118.6(5) . . ?
C11 N2 C18 115.5(4) . . ?
N1 N2 C11 118.1(4) . . ?
N1 N2 C18 111.8(4) . . ?
C4 C3 C2 118.4(7) . . ?
C11 C16 C15 119.4(7) . . ?
N4 C10 C17 116.0(5) . . ?
N4 C10 C9 121.8(6) . . ?
C9 C10 C17 122.1(6) . . ?
N2 N1 Co01 124.1(3) . . ?
C17 N1 Co01 114.3(4) . . ?
C17 N1 N2 121.2(5) . . ?
N3 C5 C4 123.4(6) . . ?
C9 C8 C7 119.9(6) . . ?
C3 C4 C5 119.0(6) . . ?
N1 C17 C10 116.4(5) . . ?
C1 C2 C3 120.8(7) . . ?
C13 C12 C11 120.2(7) . . ?
C14 C15 C16 118.9(7) . . ?
C8 C9 C10 118.5(6) . . ?
N3 C1 C18 116.9(5) . . ?
N3 C1 C2 121.0(5) . . ?
C2 C1 C18 122.0(5) . . ?
N4 C6 C7 122.3(6) . . ?
C8 C7 C6 118.9(6) . . ?
C15 C14 C13 121.6(7) . . ?
C12 C13 C14 119.1(7) . . ?

loop_
_geom_bond_atom_site_label_1
_geom_bond_atom_site_label_2
_geom_bond_distance
_geom_bond_site_symmetry_2
_geom_bond_publ_flag
Co01 Cl2 2.3291(16) . ?
Co01 Cl1 2.3109(16) . ?
Co01 N3 2.101(5) . ?
Co01 N4 2.104(5) . ?
Co01 N1 2.214(4) . ?
N3 C5 1.351(7) . ?
N3 C1 1.361(7) . ?
C11 N2 1.457(7) . ?
C11 C16 1.389(9) . ?
C11 C12 1.381(9) . ?
C18 N2 1.476(7) . ?
C18 C1 1.485(8) . ?
N4 C10 1.355(8) . ?
N4 C6 1.328(8) . ?
N2 N1 1.373(6) . ?
C3 C4 1.363(10) . ?
C3 C2 1.381(10) . ?
C16 C15 1.391(10) . ?
C10 C17 1.463(9) . ?
C10 C9 1.390(8) . ?
N1 C17 1.283(7) . ?
C5 C4 1.380(9) . ?
C8 C9 1.370(10) . ?
C8 C7 1.371(10) . ?
C2 C1 1.376(9) . ?
C12 C13 1.372(10) . ?
C15 C14 1.384(12) . ?
C6 C7 1.386(9) . ?
C14 C13 1.385(12) . ?
